data_2242090
loop_
_publ_author_name
'Yusof, Enis Nadia Md'
'Tahir, Mohamed I. M.'
'Ravoof, Thahira B. S. A.'
'Tan, Sang Loon'
'Tiekink, Edward R. T.'

_publ_section_title
;
 A cinnamaldehyde Schiff base of <i>S</i>-(4-methylbenzyl)
 dithiocarbazate: crystal structure, Hirshfeld surface analysis and
 computational study
;
_journal_coeditor_code HB7666
_journal_issue 4
_journal_name_full 'Acta Crystallographica Section E'
_journal_page_first 543
_journal_page_last 549
_journal_paper_doi 10.1107/S2056989017003991
_journal_volume 73
_journal_year 2017
_chemical_formula_iupac 'C18 H18 N2 S2'
_chemical_formula_moiety 'C18 H18 N2 S2'
_chemical_formula_sum 'C18 H18 N2 S2'
_chemical_formula_weight 326.46
_chemical_name_systematic
;
(<i>E</i>)-4-Methylbenzyl
2-[(<i>E</i>)-3-phenylallylidene]hydrazinecarbodithioate
;
_space_group_crystal_system triclinic
_space_group_IT_number 2
_space_group_name_Hall '-P 1'
_space_group_name_H-M_alt 'P -1'
_symmetry_space_group_name_Hall '-P 1'
_symmetry_space_group_name_H-M 'P -1'
_audit_creation_method SHELXL-2014/7
_cell_angle_alpha 62.451(6)
_cell_angle_beta 84.441(5)
_cell_angle_gamma 88.930(5)
_cell_formula_units_Z 2
_cell_length_a 5.6720(3)
_cell_length_b 12.6288(7)
_cell_length_c 13.4690(8)
_cell_measurement_reflns_used 5602
_cell_measurement_temperature 100(2)
_cell_measurement_theta_max 71.1645
_cell_measurement_theta_min 3.7168
_cell_volume 851.00(10)
_computing_cell_refinement
;
CrysAlis (Agilent, 2011)
;
_computing_data_collection
;
CrysAlis (Agilent, 2011)
;
_computing_data_reduction
;
CrysAlis (Agilent, 2011)
;
_computing_molecular_graphics
;
ORTEP-3 for Windows (Farrugia, 2012), DIAMOND (Brandenburg,
2006)
;
_computing_publication_material
;
publCIF (Westrip, 2010)
;
_computing_structure_refinement
;
SHELXL2014/7 (Sheldrick, 2015)
;
_computing_structure_solution
;
SHELXS97 (Sheldrick, 2008)
;
_diffrn_ambient_temperature 100(2)
_diffrn_detector_area_resol_mean 16.1952
_diffrn_measured_fraction_theta_full 0.999
_diffrn_measured_fraction_theta_max 0.988
_diffrn_measurement_device_type 'Agilent Xcalibur, Eos, Gemini'
_diffrn_measurement_method '\w scans'
_diffrn_radiation_monochromator graphite
_diffrn_radiation_source 'Enhance (Cu) X-ray Source'
_diffrn_radiation_type CuK\a
_diffrn_radiation_wavelength 1.5418
_diffrn_reflns_av_R_equivalents 0.0248
_diffrn_reflns_limit_h_max 6
_diffrn_reflns_limit_h_min -6
_diffrn_reflns_limit_k_max 15
_diffrn_reflns_limit_k_min -15
_diffrn_reflns_limit_l_max 16
_diffrn_reflns_limit_l_min -16
_diffrn_reflns_number 11378
_diffrn_reflns_theta_full 67.680
_diffrn_reflns_theta_max 71.301
_diffrn_reflns_theta_min 3.720
_exptl_absorpt_coefficient_mu 2.800
_exptl_absorpt_correction_T_max 1.00000
_exptl_absorpt_correction_T_min 0.80237
_exptl_absorpt_correction_type multi-scan
_exptl_absorpt_process_details
;
CrysAlisPro (Agilent, 2011)
;
_exptl_crystal_colour light-brown
_exptl_crystal_density_diffrn 1.274
_exptl_crystal_description prism
_exptl_crystal_F_000 344
_exptl_crystal_size_max 0.190
_exptl_crystal_size_mid 0.180
_exptl_crystal_size_min 0.080
_refine_diff_density_max 0.377
_refine_diff_density_min -0.207
_refine_ls_extinction_method none
_refine_ls_goodness_of_fit_ref 1.027
_refine_ls_hydrogen_treatment mixed
_refine_ls_matrix_type full
_refine_ls_number_parameters 203
_refine_ls_number_reflns 3272
_refine_ls_number_restraints 1
_refine_ls_restrained_S_all 1.027
_refine_ls_R_factor_all 0.0404
_refine_ls_R_factor_gt 0.0355
_refine_ls_shift/su_max 0.000
_refine_ls_shift/su_mean 0.000
_refine_ls_structure_factor_coef Fsqd
_refine_ls_weighting_details 'w=1/[\s^2^(Fo^2^)+(0.0630P)^2^+0.2179P] where P=(Fo^2^+2Fc^2^)/3'
_refine_ls_weighting_scheme calc
_refine_ls_wR_factor_gt 0.0937
_refine_ls_wR_factor_ref 0.0978
_reflns_number_gt 2922
_reflns_number_total 3272
_reflns_threshold_expression 'I > 2\s(I)'
_cod_data_source_file hb7666sup1.cif
_cod_data_source_block I
_cod_original_cell_volume 851.00(9)
_cod_database_code 2242090
_shelx_space_group_comment
;
The symmetry employed for this shelxl refinement is uniquely defined
by the following loop, which should always be used as a source of
symmetry information in preference to the above space-group names.
They are only intended as comments.
;
_shelx_estimated_absorpt_t_min 0.618
_shelx_estimated_absorpt_t_max 0.807

loop_
_space_group_symop_operation_xyz
'x, y, z'
'-x, -y, -z'

loop_
_atom_site_type_symbol
_atom_site_label
_atom_site_fract_x
_atom_site_fract_y
_atom_site_fract_z
_atom_site_U_iso_or_equiv
_atom_site_adp_type
_atom_site_calc_flag
_atom_site_occupancy
S S1 0.70595(7) 0.83091(3) 0.55216(3) 0.02412(13) Uani d 1
S S2 0.61163(7) 0.76634(3) 0.36831(3) 0.02024(13) Uani d 1
N N1 0.3820(2) 0.92216(12) 0.41092(11) 0.0213(3) Uani d 1
H H1N 0.356(3) 0.9703(15) 0.4406(15) 0.026 Uiso d 1
N N2 0.2657(2) 0.93744(12) 0.31965(11) 0.0218(3) Uani d 1
C C1 0.5581(3) 0.84581(13) 0.44483(13) 0.0194(3) Uani d 1
C C2 0.0948(3) 1.01051(14) 0.29902(13) 0.0211(3) Uani d 1
H H2 0.0558 1.0455 0.3474 0.025 Uiso calc 1
C C3 -0.0385(3) 1.04062(14) 0.20473(14) 0.0225(3) Uani d 1
H H3 -0.0020 1.0045 0.1572 0.027 Uiso calc 1
C C4 -0.2135(3) 1.11863(14) 0.18249(14) 0.0226(3) Uani d 1
H H4 -0.2465 1.1506 0.2336 0.027 Uiso calc 1
C C5 -0.3594(3) 1.16011(14) 0.08835(13) 0.0213(3) Uani d 1
C C6 -0.3306(3) 1.12110(15) 0.00607(14) 0.0257(4) Uani d 1
H H6 -0.2076 1.0681 0.0085 0.031 Uiso calc 1
C C7 -0.4800(3) 1.15911(15) -0.07886(14) 0.0286(4) Uani d 1
H H7 -0.4600 1.1311 -0.1335 0.034 Uiso calc 1
C C8 -0.6589(3) 1.23796(16) -0.08460(14) 0.0287(4) Uani d 1
H H8 -0.7615 1.2635 -0.1427 0.034 Uiso calc 1
C C9 -0.6863(3) 1.27894(16) -0.00499(15) 0.0294(4) Uani d 1
H H9 -0.8071 1.3335 -0.0090 0.035 Uiso calc 1
C C10 -0.5382(3) 1.24059(16) 0.08037(14) 0.0262(4) Uani d 1
H H10 -0.5584 1.2695 0.1344 0.031 Uiso calc 1
C C11 0.8493(3) 0.66793(14) 0.43635(13) 0.0209(3) Uani d 1
H H11A 0.9914 0.7149 0.4318 0.025 Uiso calc 1
H H11B 0.7981 0.6139 0.5165 0.025 Uiso calc 1
C C12 0.9009(3) 0.59760(13) 0.37170(13) 0.0186(3) Uani d 1
C C13 1.1047(3) 0.62246(15) 0.29770(14) 0.0233(3) Uani d 1
H H13 1.2160 0.6817 0.2901 0.028 Uiso calc 1
C C14 1.1471(3) 0.56131(16) 0.23458(14) 0.0260(4) Uani d 1
H H14 1.2876 0.5793 0.1845 0.031 Uiso calc 1
C C15 0.9884(3) 0.47474(14) 0.24348(13) 0.0226(3) Uani d 1
C C16 0.7849(3) 0.44935(15) 0.31824(15) 0.0274(4) Uani d 1
H H16 0.6740 0.3898 0.3261 0.033 Uiso calc 1
C C17 0.7425(3) 0.50994(15) 0.38120(15) 0.0267(4) Uani d 1
H H17 0.6026 0.4913 0.4318 0.032 Uiso calc 1
C C18 1.0331(4) 0.40915(17) 0.17430(16) 0.0326(4) Uani d 1
H H18A 1.1663 0.4481 0.1168 0.049 Uiso calc 1
H H18B 0.8910 0.4107 0.1377 0.049 Uiso calc 1
H H18C 1.0709 0.3261 0.2234 0.049 Uiso calc 1

loop_
_atom_site_aniso_label
_atom_site_aniso_U_11
_atom_site_aniso_U_22
_atom_site_aniso_U_33
_atom_site_aniso_U_12
_atom_site_aniso_U_13
_atom_site_aniso_U_23
S1 0.0306(2) 0.0249(2) 0.0242(2) 0.00799(17) -0.01188(17) -0.01611(17)
S2 0.0252(2) 0.0196(2) 0.0208(2) 0.00461(15) -0.00790(15) -0.01252(16)
N1 0.0254(7) 0.0217(7) 0.0226(7) 0.0054(6) -0.0082(5) -0.0141(6)
N2 0.0242(7) 0.0220(7) 0.0204(7) 0.0018(6) -0.0062(5) -0.0101(5)
C1 0.0226(8) 0.0183(7) 0.0183(7) -0.0005(6) -0.0024(6) -0.0094(6)
C2 0.0219(8) 0.0205(8) 0.0234(8) 0.0005(6) -0.0030(6) -0.0121(6)
C3 0.0247(9) 0.0209(8) 0.0220(8) 0.0002(6) -0.0033(6) -0.0098(6)
C4 0.0237(8) 0.0230(8) 0.0222(8) -0.0018(6) -0.0022(6) -0.0113(6)
C5 0.0206(8) 0.0190(7) 0.0210(8) -0.0014(6) -0.0024(6) -0.0062(6)
C6 0.0290(9) 0.0219(8) 0.0264(9) 0.0035(7) -0.0059(7) -0.0108(7)
C7 0.0383(10) 0.0246(8) 0.0227(8) -0.0004(7) -0.0067(7) -0.0099(7)
C8 0.0258(9) 0.0293(9) 0.0228(8) -0.0015(7) -0.0078(7) -0.0041(7)
C9 0.0232(9) 0.0322(9) 0.0271(9) 0.0067(7) -0.0034(7) -0.0089(7)
C10 0.0249(9) 0.0298(9) 0.0228(8) 0.0037(7) -0.0011(7) -0.0117(7)
C11 0.0228(8) 0.0208(8) 0.0222(8) 0.0042(6) -0.0070(6) -0.0119(6)
C12 0.0213(8) 0.0172(7) 0.0178(7) 0.0048(6) -0.0057(6) -0.0080(6)
C13 0.0199(8) 0.0263(8) 0.0256(8) -0.0009(6) -0.0040(6) -0.0133(7)
C14 0.0208(8) 0.0337(9) 0.0247(8) 0.0026(7) 0.0001(6) -0.0150(7)
C15 0.0283(9) 0.0227(8) 0.0191(7) 0.0073(7) -0.0058(6) -0.0112(6)
C16 0.0317(9) 0.0233(8) 0.0297(9) -0.0050(7) 0.0008(7) -0.0151(7)
C17 0.0276(9) 0.0279(9) 0.0275(9) -0.0050(7) 0.0064(7) -0.0168(7)
C18 0.0408(11) 0.0339(10) 0.0314(9) 0.0077(8) -0.0038(8) -0.0222(8)

loop_
_atom_type_symbol
_atom_type_description
_atom_type_scat_dispersion_real
_atom_type_scat_dispersion_imag
_atom_type_scat_source
C C 0.0181 0.0091 'International Tables Vol C Tables 4.2.6.8 and 6.1.1.4'
H H 0.0000 0.0000 'International Tables Vol C Tables 4.2.6.8 and 6.1.1.4'
N N 0.0311 0.0180 'International Tables Vol C Tables 4.2.6.8 and 6.1.1.4'
S S 0.3331 0.5567 'International Tables Vol C Tables 4.2.6.8 and 6.1.1.4'

loop_
_geom_angle_atom_site_label_1
_geom_angle_atom_site_label_2
_geom_angle_atom_site_label_3
_geom_angle
C1 S2 C11 103.44(7)
C1 N1 N2 120.95(13)
C1 N1 H1N 118.5(13)
N2 N1 H1N 119.9(13)
C2 N2 N1 114.17(13)
N1 C1 S1 121.06(12)
N1 C1 S2 113.74(11)
S1 C1 S2 125.20(10)
N2 C2 C3 121.60(15)
N2 C2 H2 119.2
C3 C2 H2 119.2
C4 C3 C2 121.28(15)
C4 C3 H3 119.4
C2 C3 H3 119.4
C3 C4 C5 127.33(16)
C3 C4 H4 116.3
C5 C4 H4 116.3
C10 C5 C6 118.13(15)
C10 C5 C4 119.07(15)
C6 C5 C4 122.79(15)
C7 C6 C5 120.63(16)
C7 C6 H6 119.7
C5 C6 H6 119.7
C6 C7 C8 120.42(17)
C6 C7 H7 119.8
C8 C7 H7 119.8
C9 C8 C7 119.50(16)
C9 C8 H8 120.3
C7 C8 H8 120.3
C8 C9 C10 120.21(17)
C8 C9 H9 119.9
C10 C9 H9 119.9
C9 C10 C5 121.09(17)
C9 C10 H10 119.5
C5 C10 H10 119.5
C12 C11 S2 104.86(10)
C12 C11 H11A 110.8
S2 C11 H11A 110.8
C12 C11 H11B 110.8
S2 C11 H11B 110.8
H11A C11 H11B 108.9
C17 C12 C13 118.22(15)
C17 C12 C11 121.22(14)
C13 C12 C11 120.52(14)
C12 C13 C14 120.52(15)
C12 C13 H13 119.7
C14 C13 H13 119.7
C15 C14 C13 121.22(15)
C15 C14 H14 119.4
C13 C14 H14 119.4
C14 C15 C16 118.22(15)
C14 C15 C18 121.27(16)
C16 C15 C18 120.51(15)
C17 C16 C15 120.68(16)
C17 C16 H16 119.7
C15 C16 H16 119.7
C16 C17 C12 121.16(15)
C16 C17 H17 119.4
C12 C17 H17 119.4
C15 C18 H18A 109.5
C15 C18 H18B 109.5
H18A C18 H18B 109.5
C15 C18 H18C 109.5
H18A C18 H18C 109.5
H18B C18 H18C 109.5

loop_
_geom_bond_atom_site_label_1
_geom_bond_atom_site_label_2
_geom_bond_distance
S1 C1 1.6752(16)
S2 C1 1.7455(16)
S2 C11 1.8233(16)
N1 C1 1.334(2)
N1 N2 1.3845(18)
N1 H1N 0.873(9)
N2 C2 1.284(2)
C2 C3 1.435(2)
C2 H2 0.9500
C3 C4 1.339(2)
C3 H3 0.9500
C4 C5 1.463(2)
C4 H4 0.9500
C5 C10 1.398(2)
C5 C6 1.402(2)
C6 C7 1.386(2)
C6 H6 0.9500
C7 C8 1.390(3)
C7 H7 0.9500
C8 C9 1.386(3)
C8 H8 0.9500
C9 C10 1.385(2)
C9 H9 0.9500
C10 H10 0.9500
C11 C12 1.513(2)
C11 H11A 0.9900
C11 H11B 0.9900
C12 C17 1.390(2)
C12 C13 1.389(2)
C13 C14 1.392(2)
C13 H13 0.9500
C14 C15 1.383(2)
C14 H14 0.9500
C15 C16 1.393(2)
C15 C18 1.510(2)
C16 C17 1.384(2)
C16 H16 0.9500
C17 H17 0.9500
C18 H18A 0.9800
C18 H18B 0.9800
C18 H18C 0.9800

loop_
_geom_hbond_atom_site_label_D
_geom_hbond_atom_site_label_H
_geom_hbond_atom_site_label_A
_geom_hbond_site_symmetry_A
_geom_hbond_distance_DH
_geom_hbond_distance_HA
_geom_hbond_distance_DA
_geom_hbond_angle_DHA
N1 H1N S1 2_676 0.87(2) 2.57(2) 3.3984(17) 158.1(16)
C14 H14 Cg1 2_675 0.95 2.95 3.6749(19) 134
C8 H8 Cg2 2_575 0.95 2.75 3.5571(19) 143
C11 H11B Cg2 2_766 0.99 2.78 3.5110(18) 131

loop_
_geom_torsion_atom_site_label_1
_geom_torsion_atom_site_label_2
_geom_torsion_atom_site_label_3
_geom_torsion_atom_site_label_4
_geom_torsion
C1 N1 N2 C2 177.67(14)
N2 N1 C1 S1 177.67(11)
N2 N1 C1 S2 -2.77(19)
C11 S2 C1 N1 -178.08(11)
C11 S2 C1 S1 1.45(13)
N1 N2 C2 C3 177.41(13)
N2 C2 C3 C4 -178.70(15)
C2 C3 C4 C5 178.23(15)
C3 C4 C5 C10 178.69(16)
C3 C4 C5 C6 -0.2(3)
C10 C5 C6 C7 -1.7(2)
C4 C5 C6 C7 177.21(15)
C5 C6 C7 C8 0.9(3)
C6 C7 C8 C9 0.3(3)
C7 C8 C9 C10 -0.7(3)
C8 C9 C10 C5 -0.2(3)
C6 C5 C10 C9 1.3(2)
C4 C5 C10 C9 -177.62(15)
C1 S2 C11 C12 -179.86(10)
S2 C11 C12 C17 -71.41(17)
S2 C11 C12 C13 106.09(15)
C17 C12 C13 C14 0.4(2)
C11 C12 C13 C14 -177.20(15)
C12 C13 C14 C15 0.1(3)
C13 C14 C15 C16 -0.5(3)
C13 C14 C15 C18 179.43(16)
C14 C15 C16 C17 0.4(3)
C18 C15 C16 C17 -179.51(17)
C15 C16 C17 C12 0.1(3)
C13 C12 C17 C16 -0.5(3)
C11 C12 C17 C16 177.10(15)

_cod_database_fobs_code 2242090
